data_4123648
loop_
_publ_author_name
'Guang, Jie'
'Liu, Qiyong Peter'
'Hopson, Russell'
'Williard, Paul G.'

_publ_section_title
;
 Lithium Pinacolone Enolate Solvated by Hexamethylphosphoramide.
;
_journal_issue 23
_journal_name_full 'Journal of the American Chemical Society'
_journal_page_first 7347
_journal_page_last 7356
_journal_paper_doi 10.1021/jacs.5b01906
_journal_volume 137
_journal_year 2015
_chemical_formula_sum 'C42 H98 Li4 N9 O7 P3'
_chemical_formula_weight 961.96
_space_group_crystal_system orthorhombic
_space_group_IT_number 19
_space_group_name_Hall 'P 2ac 2ab'
_space_group_name_H-M_alt 'P 21 21 21'
_symmetry_space_group_name_Hall 'P 2ac 2ab'
_symmetry_space_group_name_H-M 'P 21 21 21'
_atom_sites_solution_hydrogens geom
_cell_angle_alpha 90
_cell_angle_beta 90
_cell_angle_gamma 90
_cell_formula_units_Z 4
_cell_length_a 12.2344(14)
_cell_length_b 15.0550(19)
_cell_length_c 32.394(3)
_cell_measurement_temperature 198.(2)
_cell_volume 5966.6(12)
_computing_structure_refinement 'SHELXL-2014/7 (Sheldrick, 2014)'
_diffrn_ambient_temperature 198.(2)
_diffrn_measured_fraction_theta_full 0.993
_diffrn_measured_fraction_theta_max 0.993
_diffrn_radiation_wavelength 0.71073
_diffrn_reflns_av_R_equivalents 0.0226
_diffrn_reflns_av_unetI/netI 0.0312
_diffrn_reflns_limit_h_max 10
_diffrn_reflns_limit_h_min -10
_diffrn_reflns_limit_k_max 11
_diffrn_reflns_limit_k_min -12
_diffrn_reflns_limit_l_max 26
_diffrn_reflns_limit_l_min -26
_diffrn_reflns_number 8208
_diffrn_reflns_theta_full 17.12
_diffrn_reflns_theta_max 17.12
_diffrn_reflns_theta_min 1.26
_exptl_absorpt_coefficient_mu 0.147
_exptl_absorpt_process_details
;
;
_exptl_crystal_density_diffrn 1.071
_exptl_crystal_density_method 'not measured'
_exptl_crystal_F_000 2104
_refine_diff_density_max 0.520
_refine_diff_density_min -0.316
_refine_ls_abs_structure_details
;
Flack x determined using 1234 quotients [(I+)-(I-)]/[(I+)+(I-)]
(Parsons, Flack and Wagner, Acta Cryst. B69 (2013) 249-259).
;
_refine_ls_abs_structure_Flack 0.07(5)
_refine_ls_extinction_method none
_refine_ls_goodness_of_fit_ref 2.208
_refine_ls_hydrogen_treatment constr
_refine_ls_matrix_type full
_refine_ls_number_parameters 640
_refine_ls_number_reflns 3510
_refine_ls_number_restraints 0
_refine_ls_restrained_S_all 2.208
_refine_ls_R_factor_all 0.1025
_refine_ls_R_factor_gt 0.0952
_refine_ls_shift/su_max 2.945
_refine_ls_shift/su_mean 0.118
_refine_ls_structure_factor_coef Fsqd
_refine_ls_weighting_details 'w=1/[\s^2^(Fo^2^)+(0.1000P)^2^+0.3917P] where P=(Fo^2^+2Fc^2^)/3'
_refine_ls_weighting_scheme calc
_refine_ls_wR_factor_gt 0.2489
_refine_ls_wR_factor_ref 0.2591
_reflns_number_gt 3188
_reflns_number_total 3510
_reflns_threshold_expression 'I > 2\s(I)'
_cod_data_source_file ja5b01906_si_004.cif
_cod_data_source_block I
_cod_depositor_comments 'Adding full bibliography for 4123646--4123648.cif.'
_cod_database_code 4123648

loop_
_space_group_symop_operation_xyz
'x, y, z'
'-x+1/2, -y, z+1/2'
'-x, y+1/2, -z+1/2'
'x+1/2, -y+1/2, -z'

loop_
_atom_site_type_symbol
_atom_site_label
_atom_site_fract_x
_atom_site_fract_y
_atom_site_fract_z
_atom_site_U_iso_or_equiv
_atom_site_adp_type
_atom_site_calc_flag
_atom_site_refinement_flags_adp
_atom_site_refinement_flags_posn
_atom_site_occupancy
C C1 0.422(3) -0.166(2) 0.3898(14) 0.159(15) Uani d . . 1
H H1A 0.44(3) -0.11(2) 0.393(9) 0.191 Uiso calc U . 1
H H1B 0.48(3) -0.21(2) 0.392(10) 0.191 Uiso calc U . 1
C C2 0.316(3) -0.186(2) 0.3820(9) 0.119(10) Uani d . . 1
C C3 0.2915(17) -0.2758(17) 0.3783(6) 0.068(6) Uani d . . 1
C C4 0.381(3) -0.3432(18) 0.3782(10) 0.149(11) Uani d . . 1
H H4A 0.4291 -0.3328 0.3545 0.223 Uiso calc U R 1
H H4B 0.3493 -0.4028 0.3763 0.223 Uiso calc U R 1
H H4C 0.4233 -0.3382 0.4038 0.223 Uiso calc U R 1
C C5 0.227(2) -0.2843(16) 0.3379(7) 0.108(8) Uani d . . 1
H H5A 0.1603 -0.249 0.3396 0.162 Uiso calc U R 1
H H5B 0.2085 -0.3468 0.3332 0.162 Uiso calc U R 1
H H5C 0.2723 -0.2628 0.3149 0.162 Uiso calc U R 1
C C6 0.215(2) -0.3032(18) 0.4136(8) 0.129(9) Uani d . . 1
H H6A 0.2472 -0.2853 0.44 0.193 Uiso calc U R 1
H H6B 0.2054 -0.3678 0.4132 0.193 Uiso calc U R 1
H H6C 0.1441 -0.2742 0.4101 0.193 Uiso calc U R 1
C C7 0.124(9) 0.088(7) 0.274(3) 0.49(8) Uani d . . 1
H H7A 0.09(11) 0.10(8) 0.25(3) 0.582 Uiso calc U . 1
H H7B 0.20(9) 0.11(8) 0.28(4) 0.582 Uiso calc U . 1
C C8 0.056(4) 0.048(2) 0.3116(14) 0.24(3) Uani d . . 1
C C9 -0.031(4) 0.035(3) 0.2955(12) 0.20(2) Uani d . . 1
C C10 -0.069(8) -0.067(4) 0.2982(14) 0.47(7) Uani d . . 1
H H10A -0.0133 -0.105 0.2859 0.698 Uiso calc U R 1
H H10B -0.1383 -0.0743 0.2832 0.698 Uiso calc U R 1
H H10C -0.0799 -0.0833 0.3272 0.698 Uiso calc U R 1
C C11 -0.093(3) 0.075(4) 0.2632(10) 0.23(2) Uani d . . 1
H H11A -0.1194 0.1332 0.2724 0.347 Uiso calc U R 1
H H11B -0.1548 0.0372 0.256 0.347 Uiso calc U R 1
H H11C -0.0458 0.083 0.2389 0.347 Uiso calc U R 1
C C12 -0.096(3) 0.079(2) 0.3415(9) 0.152(11) Uani d . . 1
H H12A -0.1133 0.0307 0.3606 0.229 Uiso calc U R 1
H H12B -0.164 0.1098 0.3338 0.229 Uiso calc U R 1
H H12C -0.0468 0.1214 0.355 0.229 Uiso calc U R 1
C C13 0.190(3) -0.090(2) 0.4831(9) 0.132(12) Uani d . . 1
H H13A 0.22(2) -0.128(19) 0.463(8) 0.158 Uiso calc U . 1
H H13B 0.20(2) -0.105(19) 0.511(9) 0.158 Uiso calc U . 1
C C14 0.1364(17) -0.0102(18) 0.4712(10) 0.090(7) Uani d . . 1
C C15 0.067(2) 0.0358(14) 0.5010(6) 0.079(7) Uani d . . 1
C C16 -0.046(2) 0.0439(17) 0.4862(8) 0.111(9) Uani d . . 1
H H16A -0.0471 0.082 0.4617 0.166 Uiso calc U R 1
H H16B -0.0911 0.0702 0.5079 0.166 Uiso calc U R 1
H H16C -0.0738 -0.0151 0.4791 0.166 Uiso calc U R 1
C C17 0.074(3) 0.0163(18) 0.5466(7) 0.137(11) Uani d . . 1
H H17A 0.034 -0.0387 0.5527 0.205 Uiso calc U R 1
H H17B 0.0415 0.0655 0.5622 0.205 Uiso calc U R 1
H H17C 0.1507 0.0093 0.5545 0.205 Uiso calc U R 1
C C18 0.120(3) 0.1343(17) 0.4990(8) 0.125(9) Uani d . . 1
H H18A 0.1994 0.1298 0.5007 0.188 Uiso calc U R 1
H H18B 0.0924 0.1699 0.5221 0.188 Uiso calc U R 1
H H18C 0.0991 0.1628 0.4729 0.188 Uiso calc U R 1
C C19 0.400(4) 0.141(8) 0.4441(16) 0.51(9) Uani d . . 1
H H19A 0.34(10) 0.14(8) 0.46(4) 0.612 Uiso calc U . 1
H H19B 0.47(10) 0.16(7) 0.45(4) 0.612 Uiso calc U . 1
C C20 0.398(3) 0.096(2) 0.4015(13) 0.150(12) Uani d . . 1
C C21 0.464(3) 0.1585(19) 0.3838(13) 0.143(13) Uani d . . 1
C C22 0.403(3) 0.2030(18) 0.3454(8) 0.129(10) Uani d . . 1
H H22A 0.3598 0.1579 0.331 0.193 Uiso calc U R 1
H H22B 0.4575 0.2279 0.3264 0.193 Uiso calc U R 1
H H22C 0.355 0.2504 0.3552 0.193 Uiso calc U R 1
C C23 0.563(3) 0.209(3) 0.3964(8) 0.21(2) Uani d . . 1
H H23A 0.566 0.2647 0.3809 0.318 Uiso calc U R 1
H H23B 0.6281 0.1735 0.3906 0.318 Uiso calc U R 1
H H23C 0.559 0.2217 0.426 0.318 Uiso calc U R 1
C C24 0.530(3) 0.086(4) 0.3488(16) 0.30(4) Uani d . . 1
H H24A 0.6069 0.0783 0.3571 0.443 Uiso calc U R 1
H H24B 0.5273 0.1112 0.321 0.443 Uiso calc U R 1
H H24C 0.4935 0.0282 0.349 0.443 Uiso calc U R 1
C C25 -0.049(3) -0.243(3) 0.4888(10) 0.170(14) Uani d . . 1
H H25A -0.044 -0.2906 0.5095 0.256 Uiso calc U R 1
H H25B -0.0976 -0.1965 0.4987 0.256 Uiso calc U R 1
H H25C 0.0242 -0.2186 0.4839 0.256 Uiso calc U R 1
C C26 -0.065(3) -0.368(2) 0.4438(12) 0.188(16) Uani d . . 1
H H26A 0.0085 -0.3791 0.4548 0.282 Uiso calc U R 1
H H26B -0.0655 -0.3804 0.4141 0.282 Uiso calc U R 1
H H26C -0.1179 -0.4057 0.4578 0.282 Uiso calc U R 1
C C27 -0.118(2) -0.295(2) 0.3405(7) 0.155(13) Uani d . . 1
H H27A -0.0389 -0.2941 0.3458 0.233 Uiso calc U R 1
H H27B -0.1343 -0.2555 0.3171 0.233 Uiso calc U R 1
H H27C -0.1414 -0.3551 0.3341 0.233 Uiso calc U R 1
C C28 -0.290(3) -0.309(3) 0.3818(10) 0.199(17) Uani d . . 1
H H28A -0.3387 -0.2927 0.3591 0.298 Uiso calc U R 1
H H28B -0.3192 -0.2859 0.4078 0.298 Uiso calc U R 1
H H28C -0.2832 -0.3736 0.3834 0.298 Uiso calc U R 1
C C29 -0.293(2) -0.1642(19) 0.4616(8) 0.133(10) Uani d . . 1
H H29A -0.2675 -0.1386 0.4877 0.2 Uiso calc U R 1
H H29B -0.3006 -0.2287 0.4646 0.2 Uiso calc U R 1
H H29C -0.3642 -0.1384 0.4544 0.2 Uiso calc U R 1
C C30 -0.239(2) -0.063(2) 0.4105(8) 0.141(11) Uani d . . 1
H H30A -0.315 -0.0633 0.4007 0.211 Uiso calc U R 1
H H30B -0.1898 -0.0542 0.387 0.211 Uiso calc U R 1
H H30C -0.2291 -0.0149 0.4305 0.211 Uiso calc U R 1
C C31 0.385(6) -0.244(3) 0.237(2) 0.47(8) Uani d . . 1
H H31A 0.4546 -0.2434 0.2515 0.707 Uiso calc U R 1
H H31B 0.3967 -0.2603 0.2079 0.707 Uiso calc U R 1
H H31C 0.336 -0.2881 0.2497 0.707 Uiso calc U R 1
C C32 0.207(6) -0.158(4) 0.2375(17) 0.37(5) Uani d . . 1
H H32A 0.1762 -0.2157 0.2292 0.551 Uiso calc U R 1
H H32B 0.1851 -0.1127 0.2175 0.551 Uiso calc U R 1
H H32C 0.1795 -0.1423 0.2649 0.551 Uiso calc U R 1
C C33 0.608(3) -0.093(4) 0.2351(12) 0.26(3) Uani d . . 1
H H33A 0.6394 -0.1525 0.233 0.385 Uiso calc U R 1
H H33B 0.6636 -0.0518 0.246 0.385 Uiso calc U R 1
H H33C 0.5849 -0.0727 0.2077 0.385 Uiso calc U R 1
C C34 0.559(3) -0.120(9) 0.2962(19) 0.66(12) Uani d . . 1
H H34A 0.6329 -0.1429 0.2916 0.994 Uiso calc U R 1
H H34B 0.5133 -0.1678 0.3078 0.994 Uiso calc U R 1
H H34C 0.5614 -0.0704 0.3156 0.994 Uiso calc U R 1
C C35 0.387(3) -0.031(2) 0.1730(11) 0.176(13) Uani d . . 1
H H35A 0.3406 0.0104 0.1576 0.263 Uiso calc U R 1
H H35B 0.3597 -0.0915 0.1696 0.263 Uiso calc U R 1
H H35C 0.4622 -0.0273 0.1625 0.263 Uiso calc U R 1
C C36 0.392(6) 0.082(2) 0.2206(12) 0.33(4) Uani d . . 1
H H36A 0.3938 0.1073 0.1927 0.497 Uiso calc U R 1
H H36B 0.4585 0.0986 0.2355 0.497 Uiso calc U R 1
H H36C 0.3279 0.1046 0.2354 0.497 Uiso calc U R 1
C C37 0.105(3) 0.313(3) 0.3124(11) 0.208(18) Uani d . . 1
H H37A 0.0301 0.3082 0.3015 0.312 Uiso calc U R 1
H H37B 0.1373 0.2542 0.3146 0.312 Uiso calc U R 1
H H37C 0.1484 0.3502 0.2937 0.312 Uiso calc U R 1
C C38 0.150(8) 0.439(4) 0.351(2) 0.52(8) Uani d . . 1
H H38A 0.1152 0.4847 0.3678 0.786 Uiso calc U R 1
H H38B 0.1439 0.4543 0.3217 0.786 Uiso calc U R 1
H H38C 0.2278 0.4345 0.3585 0.786 Uiso calc U R 1
C C39 -0.113(3) 0.256(2) 0.4272(11) 0.174(14) Uani d . . 1
H H39A -0.1399 0.2812 0.4532 0.261 Uiso calc U R 1
H H39B -0.0702 0.2026 0.4329 0.261 Uiso calc U R 1
H H39C -0.1753 0.2409 0.4095 0.261 Uiso calc U R 1
C C40 -0.115(4) 0.387(3) 0.388(2) 0.37(5) Uani d . . 1
H H40A -0.1247 0.4364 0.4075 0.559 Uiso calc U R 1
H H40B -0.186 0.3644 0.3795 0.559 Uiso calc U R 1
H H40C -0.0745 0.4086 0.3637 0.559 Uiso calc U R 1
C C41 0.117(5) 0.416(3) 0.4606(10) 0.23(2) Uani d . . 1
H H41A 0.0676 0.3989 0.483 0.35 Uiso calc U R 1
H H41B 0.0819 0.462 0.4436 0.35 Uiso calc U R 1
H H41C 0.185 0.4397 0.4722 0.35 Uiso calc U R 1
C C42 0.240(6) 0.328(5) 0.452(3) 0.59(10) Uani d . . 1
H H42A 0.2765 0.295 0.4299 0.883 Uiso calc U R 1
H H42B 0.2343 0.2909 0.4766 0.883 Uiso calc U R 1
H H42C 0.2814 0.3819 0.4583 0.883 Uiso calc U R 1
Li Li1 0.099(3) -0.081(2) 0.3875(8) 0.066(9) Uani d . . 1
Li Li2 0.265(3) -0.022(2) 0.3384(10) 0.076(10) Uani d . . 1
Li Li3 0.157(2) 0.0938(19) 0.3907(7) 0.048(8) Uani d . . 1
Li Li4 0.278(3) -0.0299(19) 0.4178(10) 0.070(10) Uani d . . 1
N N1 -0.0916(17) -0.2802(16) 0.4501(8) 0.119(7) Uani d . . 1
N N2 -0.1702(17) -0.2659(15) 0.3737(8) 0.122(8) Uani d . . 1
N N3 -0.2156(14) -0.1449(15) 0.4295(6) 0.092(6) Uani d . . 1
N N4 0.339(4) -0.1652(19) 0.2388(6) 0.172(13) Uani d . . 1
N N5 0.518(3) -0.094(4) 0.2618(7) 0.31(3) Uani d . . 1
N N6 0.3859(19) -0.0064(16) 0.2180(8) 0.127(8) Uani d . . 1
N N7 0.101(2) 0.3594(14) 0.3579(9) 0.134(8) Uani d . . 1
N N8 -0.0511(16) 0.3151(14) 0.4083(7) 0.106(7) Uani d . . 1
N N9 0.1374(17) 0.3512(14) 0.4391(8) 0.130(9) Uani d . . 1
O O1 0.2427(11) -0.1221(9) 0.3792(4) 0.063(4) Uani d . . 1
O O2 0.1084(10) 0.0143(7) 0.3452(3) 0.055(3) Uani d . . 1
O O3 0.1331(10) 0.0030(8) 0.4329(4) 0.062(4) Uani d . . 1
O O4 0.3145(11) 0.0604(8) 0.3840(4) 0.059(4) Uani d . . 1
O O5 -0.0245(9) -0.1560(8) 0.3971(3) 0.061(4) Uani d . . 1
O O6 0.3465(10) -0.0410(9) 0.2928(4) 0.085(5) Uani d . . 1
O O7 0.1125(9) 0.2142(8) 0.3969(3) 0.057(3) Uani d . . 1
P P1 -0.1173(5) -0.2096(4) 0.41024(19) 0.076(2) Uani d . . 1
P P2 0.3968(6) -0.0735(5) 0.2558(2) 0.086(2) Uani d . . 1
P P3 0.0776(4) 0.3047(4) 0.39977(17) 0.066(2) Uani d . . 1

loop_
_atom_site_aniso_label
_atom_site_aniso_U_11
_atom_site_aniso_U_22
_atom_site_aniso_U_33
_atom_site_aniso_U_12
_atom_site_aniso_U_13
_atom_site_aniso_U_23
C1 0.12(3) 0.07(2) 0.28(4) 0.01(2) -0.06(3) -0.01(3)
C2 0.12(3) 0.07(3) 0.17(3) 0.02(2) -0.08(2) -0.010(18)
C3 0.083(16) 0.039(18) 0.083(17) 0.030(16) 0.037(15) 0.006(12)
C4 0.13(2) 0.09(2) 0.22(3) 0.00(2) 0.00(2) 0.01(2)
C5 0.13(2) 0.089(19) 0.104(18) -0.027(17) 0.001(17) -0.021(15)
C6 0.15(2) 0.11(2) 0.124(19) 0.024(19) 0.03(2) 0.010(18)
C7 0.49(12) 0.54(12) 0.43(10) 0.15(10) 0.34(10) 0.40(10)
C8 0.33(6) 0.15(3) 0.24(5) 0.11(3) -0.26(5) -0.11(3)
C9 0.18(4) 0.29(6) 0.13(3) 0.00(4) -0.11(3) 0.07(3)
C10 0.94(18) 0.24(5) 0.22(4) -0.40(9) -0.20(7) 0.09(4)
C11 0.11(3) 0.47(7) 0.12(2) 0.06(4) -0.05(2) 0.04(3)
C12 0.14(2) 0.17(3) 0.15(2) -0.03(2) 0.02(2) -0.05(2)
C13 0.17(3) 0.13(3) 0.096(19) 0.07(2) 0.03(2) 0.01(2)
C14 0.059(15) 0.10(2) 0.11(3) 0.039(15) 0.011(16) 0.02(2)
C15 0.12(2) 0.071(18) 0.052(15) 0.045(16) -0.018(15) -0.011(12)
C16 0.11(2) 0.10(2) 0.123(19) -0.002(17) 0.029(19) -0.001(15)
C17 0.22(3) 0.12(2) 0.073(18) -0.02(2) 0.017(19) 0.004(15)
C18 0.17(3) 0.09(2) 0.107(18) -0.03(2) 0.016(19) -0.016(16)
C19 0.14(4) 1.2(3) 0.23(5) -0.08(8) 0.02(3) -0.40(10)
C20 0.09(2) 0.11(2) 0.25(4) -0.02(2) 0.03(3) 0.02(3)
C21 0.10(2) 0.044(17) 0.29(4) 0.008(19) 0.06(3) 0.01(2)
C22 0.17(3) 0.089(19) 0.128(19) 0.00(2) 0.06(2) 0.030(17)
C23 0.14(2) 0.39(5) 0.11(2) -0.21(3) -0.021(18) -0.02(3)
C24 0.18(4) 0.37(8) 0.34(6) 0.07(5) 0.08(4) 0.24(6)
C25 0.17(3) 0.19(3) 0.16(3) -0.04(3) -0.07(2) 0.07(3)
C26 0.18(3) 0.09(2) 0.29(4) 0.08(2) 0.04(3) 0.03(3)
C27 0.14(2) 0.25(4) 0.072(15) -0.09(3) 0.011(18) -0.06(2)
C28 0.11(2) 0.30(5) 0.19(3) -0.09(3) 0.02(2) -0.07(3)
C29 0.13(2) 0.14(2) 0.14(2) 0.005(19) 0.01(2) 0.016(19)
C30 0.17(3) 0.15(3) 0.107(18) 0.08(2) 0.014(18) 0.03(2)
C31 0.62(13) 0.11(3) 0.68(14) 0.09(6) 0.55(13) 0.07(6)
C32 0.54(11) 0.23(5) 0.34(7) -0.18(7) -0.35(8) 0.15(5)
C33 0.11(3) 0.49(8) 0.17(3) 0.01(4) -0.01(3) -0.07(4)
C34 0.08(3) 1.7(3) 0.22(5) 0.28(9) 0.10(3) 0.24(11)
C35 0.20(4) 0.15(3) 0.17(3) 0.02(3) 0.01(3) 0.01(2)
C36 0.69(12) 0.05(2) 0.25(4) -0.09(4) 0.27(6) 0.00(2)
C37 0.20(4) 0.28(5) 0.14(3) 0.05(4) 0.05(3) 0.09(3)
C38 0.9(2) 0.19(5) 0.50(10) -0.23(9) 0.48(13) -0.10(6)
C39 0.10(2) 0.16(3) 0.25(4) 0.03(2) 0.08(2) 0.06(3)
C40 0.22(5) 0.25(5) 0.64(11) 0.18(4) 0.19(6) 0.28(6)
C41 0.40(7) 0.18(4) 0.11(2) 0.04(5) -0.11(3) -0.03(3)
C42 0.31(8) 0.44(12) 1.0(2) 0.18(8) -0.40(12) -0.40(14)
Li1 0.08(2) 0.055(19) 0.064(18) -0.008(19) -0.011(18) 0.014(16)
Li2 0.06(2) 0.07(3) 0.09(2) -0.02(2) -0.019(19) -0.02(2)
Li3 0.053(18) 0.05(2) 0.042(15) 0.018(15) -0.007(14) -0.020(14)
Li4 0.08(2) 0.04(2) 0.09(2) 0.009(18) -0.039(19) 0.009(18)
N1 0.096(15) 0.10(2) 0.16(2) -0.017(15) -0.001(15) 0.042(16)
N2 0.105(17) 0.14(2) 0.122(17) -0.002(15) 0.000(15) -0.065(15)
N3 0.065(12) 0.128(18) 0.084(12) 0.005(13) 0.014(11) 0.051(13)
N4 0.31(4) 0.12(2) 0.076(14) 0.05(3) -0.02(2) 0.019(14)
N5 0.13(3) 0.74(10) 0.048(15) 0.14(4) 0.039(19) 0.02(3)
N6 0.16(2) 0.078(18) 0.14(2) -0.034(16) 0.084(17) -0.026(16)
N7 0.146(19) 0.055(14) 0.20(3) 0.004(15) 0.005(18) 0.053(16)
N8 0.059(14) 0.092(16) 0.168(18) 0.011(13) 0.024(13) -0.033(14)
N9 0.092(16) 0.079(14) 0.22(2) 0.012(13) -0.031(16) -0.108(17)
O1 0.062(9) 0.034(9) 0.094(9) 0.024(8) -0.005(7) -0.010(7)
O2 0.057(8) 0.045(7) 0.063(7) 0.004(7) 0.006(7) -0.005(6)
O3 0.090(10) 0.062(9) 0.034(8) 0.014(8) 0.003(7) 0.011(7)
O4 0.032(8) 0.055(9) 0.092(9) -0.010(7) -0.002(7) -0.021(7)
O5 0.048(8) 0.056(8) 0.079(8) -0.025(7) 0.004(6) 0.005(7)
O6 0.074(9) 0.115(12) 0.066(9) -0.012(8) 0.039(8) -0.052(8)
O7 0.073(8) 0.021(8) 0.079(8) 0.011(7) 0.017(7) 0.003(6)
P1 0.056(4) 0.057(4) 0.115(5) -0.002(4) -0.009(4) 0.019(4)
P2 0.073(5) 0.099(5) 0.086(5) 0.010(4) 0.014(4) -0.011(5)
P3 0.061(5) 0.036(4) 0.100(4) 0.002(3) 0.004(3) -0.001(4)

loop_
_atom_type_symbol
_atom_type_description
_atom_type_scat_dispersion_real
_atom_type_scat_dispersion_imag
_atom_type_scat_source
C C 0.0033 0.0016 'International Tables Vol C Tables 4.2.6.8 and 6.1.1.4'
H H 0.0000 0.0000 'International Tables Vol C Tables 4.2.6.8 and 6.1.1.4'
Li Li -0.0003 0.0001 'International Tables Vol C Tables 4.2.6.8 and 6.1.1.4'
N N 0.0061 0.0033 'International Tables Vol C Tables 4.2.6.8 and 6.1.1.4'
O O 0.0106 0.0060 'International Tables Vol C Tables 4.2.6.8 and 6.1.1.4'
P P 0.1023 0.0942 'International Tables Vol C Tables 4.2.6.8 and 6.1.1.4'

loop_
_geom_angle_atom_site_label_1
_geom_angle_atom_site_label_2
_geom_angle_atom_site_label_3
_geom_angle
C2 C1 H1A 130.(10)
C2 C1 H1B 93.(10)
H1A C1 H1B 134.(10)
O1 C2 C1 120.(3)
O1 C2 C3 124.(3)
C1 C2 C3 116.(3)
C2 C3 C4 120.(2)
C2 C3 C6 109.(2)
C4 C3 C6 105.(2)
C2 C3 C5 105.(2)
C4 C3 C5 108.(2)
C6 C3 C5 108.(2)
C3 C4 H4A 109.4
C3 C4 H4B 109.3
H4A C4 H4B 109.5
C3 C4 H4C 109.6
H4A C4 H4C 109.5
H4B C4 H4C 109.5
C3 C5 H5A 109.5
C3 C5 H5B 109.4
H5A C5 H5B 109.5
C3 C5 H5C 109.6
H5A C5 H5C 109.5
H5B C5 H5C 109.5
C3 C6 H6A 109.5
C3 C6 H6B 109.4
H6A C6 H6B 109.5
C3 C6 H6C 109.5
H6A C6 H6C 109.5
H6B C6 H6C 109.5
C8 C7 H7A 53.(10)
C8 C7 H7B 154.(10)
H7A C7 H7B 117.(10)
C9 C8 O2 135.(5)
C9 C8 C7 101.(6)
O2 C8 C7 121.(6)
C8 C9 C11 136.(5)
C8 C9 C10 113.(4)
C11 C9 C10 107.(4)
C8 C9 C12 89.(3)
C11 C9 C12 102.(3)
C10 C9 C12 100.(4)
C9 C10 H10A 110.7
C9 C10 H10B 108.7
H10A C10 H10B 109.5
C9 C10 H10C 109.0
H10A C10 H10C 109.5
H10B C10 H10C 109.5
C9 C11 H11A 109.3
C9 C11 H11B 109.9
H11A C11 H11B 109.5
C9 C11 H11C 109.3
H11A C11 H11C 109.5
H11B C11 H11C 109.5
C9 C12 H12A 109.7
C9 C12 H12B 109.3
H12A C12 H12B 109.5
C9 C12 H12C 109.4
H12A C12 H12C 109.5
H12B C12 H12C 109.5
C14 C13 H13A 135.(8)
C14 C13 H13B 159.(10)
H13A C13 H13B 64.(10)
O3 C14 C13 115.(3)
O3 C14 C15 124.(2)
C13 C14 C15 119.(3)
C14 C15 C16 111.9(18)
C14 C15 C17 121.(2)
C16 C15 C17 113.(2)
C14 C15 C18 100.(2)
C16 C15 C18 107.(2)
C17 C15 C18 101.2(18)
C15 C16 H16A 109.6
C15 C16 H16B 109.4
H16A C16 H16B 109.5
C15 C16 H16C 109.5
H16A C16 H16C 109.5
H16B C16 H16C 109.5
C15 C17 H17A 109.4
C15 C17 H17B 109.5
H17A C17 H17B 109.5
C15 C17 H17C 109.5
H17A C17 H17C 109.5
H17B C17 H17C 109.5
C15 C18 H18A 109.5
C15 C18 H18B 109.4
H18A C18 H18B 109.5
C15 C18 H18C 109.6
H18A C18 H18C 109.5
H18B C18 H18C 109.5
C20 C19 H19A 92.(10)
C20 C19 H19B 144.(10)
H19A C19 H19B 91.(10)
O4 C20 C21 125.(4)
O4 C20 C19 127.(3)
C21 C20 C19 93.(5)
C20 C21 C23 136.(4)
C20 C21 C22 110.(3)
C23 C21 C22 112.(3)
C20 C21 C24 97.(3)
C23 C21 C24 97.(3)
C22 C21 C24 88.(3)
C21 C22 H22A 109.5
C21 C22 H22B 109.5
H22A C22 H22B 109.5
C21 C22 H22C 109.4
H22A C22 H22C 109.5
H22B C22 H22C 109.5
C21 C23 H23A 109.0
C21 C23 H23B 109.8
H23A C23 H23B 109.5
C21 C23 H23C 109.6
H23A C23 H23C 109.5
H23B C23 H23C 109.5
C21 C24 H24A 109.6
C21 C24 H24B 109.8
H24A C24 H24B 109.4
C21 C24 H24C 109.4
H24A C24 H24C 109.4
H24B C24 H24C 109.3
N1 C25 H25A 109.5
N1 C25 H25B 109.4
H25A C25 H25B 109.5
N1 C25 H25C 109.5
H25A C25 H25C 109.5
H25B C25 H25C 109.5
N1 C26 H26A 109.4
N1 C26 H26B 109.5
H26A C26 H26B 109.5
N1 C26 H26C 109.6
H26A C26 H26C 109.5
H26B C26 H26C 109.5
N2 C27 H27A 109.6
N2 C27 H27B 109.2
H27A C27 H27B 109.5
N2 C27 H27C 109.6
H27A C27 H27C 109.5
H27B C27 H27C 109.5
N2 C28 H28A 109.5
N2 C28 H28B 109.5
H28A C28 H28B 109.5
N2 C28 H28C 109.4
H28A C28 H28C 109.5
H28B C28 H28C 109.5
N3 C29 H29A 109.4
N3 C29 H29B 109.6
H29A C29 H29B 109.5
N3 C29 H29C 109.5
H29A C29 H29C 109.5
H29B C29 H29C 109.5
N3 C30 H30A 109.7
N3 C30 H30B 109.3
H30A C30 H30B 109.5
N3 C30 H30C 109.3
H30A C30 H30C 109.5
H30B C30 H30C 109.5
N4 C31 H31A 109.2
N4 C31 H31B 109.5
H31A C31 H31B 109.5
N4 C31 H31C 109.6
H31A C31 H31C 109.5
H31B C31 H31C 109.5
N4 C32 H32A 113.5
N4 C32 H32B 114.1
H32A C32 H32B 104.7
N4 C32 H32C 113.7
H32A C32 H32C 104.9
H32B C32 H32C 104.8
N5 C33 H33A 109.3
N5 C33 H33B 109.5
H33A C33 H33B 109.5
N5 C33 H33C 109.7
H33A C33 H33C 109.4
H33B C33 H33C 109.5
N5 C34 H34A 119.4
N5 C34 H34B 119.2
H34A C34 H34B 98.4
N5 C34 H34C 117.8
H34A C34 H34C 99.5
H34B C34 H34C 98.4
N6 C35 H35A 109.3
N6 C35 H35B 109.7
H35A C35 H35B 109.5
N6 C35 H35C 109.4
H35A C35 H35C 109.5
H35B C35 H35C 109.5
N6 C36 H36A 109.4
N6 C36 H36B 109.7
H36A C36 H36B 109.5
N6 C36 H36C 109.3
H36A C36 H36C 109.5
H36B C36 H36C 109.5
N7 C37 H37A 109.7
N7 C37 H37B 109.5
H37A C37 H37B 109.5
N7 C37 H37C 109.3
H37A C37 H37C 109.5
H37B C37 H37C 109.5
N7 C38 H38A 108.5
N7 C38 H38B 109.1
H38A C38 H38B 109.5
N7 C38 H38C 110.9
H38A C38 H38C 109.4
H38B C38 H38C 109.5
N8 C39 H39A 109.2
N8 C39 H39B 109.5
H39A C39 H39B 109.5
N8 C39 H39C 109.7
H39A C39 H39C 109.5
H39B C39 H39C 109.5
N8 C40 H40A 115.1
N8 C40 H40B 113.4
H40A C40 H40B 104.5
N8 C40 H40C 114.8
H40A C40 H40C 103.8
H40B C40 H40C 103.9
N9 C41 C42 41.(3)
N9 C41 H41A 109.4
C42 C41 H41A 112.7
N9 C41 H41B 109.7
C42 C41 H41B 135.2
H41A C41 H41B 109.4
N9 C41 H41C 109.4
C42 C41 H41C 70.0
H41A C41 H41C 109.4
H41B C41 H41C 109.4
N9 C42 C41 36.(2)
N9 C42 H42A 120.9
C41 C42 H42A 151.3
N9 C42 H42B 122.0
C41 C42 H42B 111.8
H42A C42 H42B 95.7
N9 C42 H42C 121.7
C41 C42 H42C 91.0
H42A C42 H42C 95.1
H42B C42 H42C 94.7
O1 Li1 O5 124.3(17)
O1 Li1 O2 95.2(15)
O5 Li1 O2 125.6(16)
O1 Li1 O3 97.1(15)
O5 Li1 O3 114.7(16)
O2 Li1 O3 92.5(13)
O6 Li2 O2 131.5(19)
O6 Li2 O4 121.9(18)
O2 Li2 O4 92.3(15)
O6 Li2 O1 119.3(19)
O2 Li2 O1 90.2(15)
O4 Li2 O1 91.1(15)
O7 Li3 O3 123.2(14)
O7 Li3 O2 124.2(14)
O3 Li3 O2 93.0(13)
O7 Li3 O4 121.9(16)
O3 Li3 O4 92.7(12)
O2 Li3 O4 93.3(11)
O4 Li4 O3 100.9(14)
O4 Li4 O1 101.9(16)
O3 Li4 O1 98.4(15)
C26 N1 C25 114.(3)
C26 N1 P1 122.(3)
C25 N1 P1 119.(2)
C27 N2 P1 125.4(19)
C27 N2 C28 116.(2)
P1 N2 C28 117.3(19)
C30 N3 C29 111.(2)
C30 N3 P1 119.6(15)
C29 N3 P1 129.0(18)
C31 N4 C32 119.(5)
C31 N4 P2 127.(5)
C32 N4 P2 113.(3)
C34 N5 C33 103.(3)
C34 N5 P2 124.(2)
C33 N5 P2 133.(3)
C36 N6 C35 108.(3)
C36 N6 P2 125.(3)
C35 N6 P2 126.(2)
C38 N7 P3 132.(4)
C38 N7 C37 102.(3)
P3 N7 C37 123.2(19)
C39 N8 C40 113.(3)
C39 N8 P3 125.(2)
C40 N8 P3 120.(2)
C41 N9 C42 103.(4)
C41 N9 P3 134.(3)
C42 N9 P3 123.(4)
C2 O1 Li1 150.(2)
C2 O1 Li4 109.4(16)
Li1 O1 Li4 82.9(14)
C2 O1 Li2 120.(2)
Li1 O1 Li2 88.3(15)
Li4 O1 Li2 81.8(13)
C8 O2 Li1 143.(3)
C8 O2 Li3 121.0(16)
Li1 O2 Li3 86.5(13)
C8 O2 Li2 117.(3)
Li1 O2 Li2 86.1(15)
Li3 O2 Li2 87.6(12)
C14 O3 Li4 100.5(15)
C14 O3 Li3 142.7(17)
Li4 O3 Li3 82.0(13)
C14 O3 Li1 129.8(17)
Li4 O3 Li1 80.6(14)
Li3 O3 Li1 87.5(13)
C20 O4 Li4 104.(2)
C20 O4 Li3 127.6(17)
Li4 O4 Li3 83.5(14)
C20 O4 Li2 145.(2)
Li4 O4 Li2 84.7(15)
Li3 O4 Li2 86.8(14)
P1 O5 Li1 172.3(12)
P2 O6 Li2 167.3(14)
P3 O7 Li3 177.7(11)
O5 P1 N2 113.3(11)
O5 P1 N3 110.3(9)
N2 P1 N3 107.2(10)
O5 P1 N1 115.1(9)
N2 P1 N1 107.9(14)
N3 P1 N1 102.3(11)
O6 P2 N5 112.3(12)
O6 P2 N6 112.9(10)
N5 P2 N6 108.(2)
O6 P2 N4 112.4(13)
N5 P2 N4 107.(3)
N6 P2 N4 103.9(12)
O7 P3 N9 109.1(10)
O7 P3 N8 113.3(10)
N9 P3 N8 105.3(11)
O7 P3 N7 112.3(10)
N9 P3 N7 111.1(13)
N8 P3 N7 105.5(13)

loop_
_geom_bond_atom_site_label_1
_geom_bond_atom_site_label_2
_geom_bond_distance
C1 C2 1.36(4)
C1 H1A 1.2(4)
C1 H1B 1.4(3)
C2 O1 1.32(3)
C2 C3 1.38(3)
C3 C4 1.49(3)
C3 C6 1.53(3)
C3 C5 1.53(3)
C4 H4A 0.98
C4 H4B 0.98
C4 H4C 0.98
C5 H5A 0.98
C5 H5B 0.98
C5 H5C 0.98
C6 H6A 0.98
C6 H6B 0.98
C6 H6C 0.98
C7 C8 1.59(7)
C7 H7A 2.9(13)
C7 H7B 3.6(12)
C8 C9 1.21(5)
C8 O2 1.36(4)
C9 C11 1.43(4)
C9 C10 1.60(5)
C9 C12 1.82(5)
C10 H10A 0.98
C10 H10B 0.98
C10 H10C 0.98
C11 H11A 0.9801
C11 H11B 0.9801
C11 H11C 0.9801
C12 H12A 0.98
C12 H12B 0.98
C12 H12C 0.98
C13 C14 1.43(4)
C13 H13A 1.9(3)
C13 H13B 0.5(3)
C14 O3 1.26(3)
C14 C15 1.46(3)
C15 C16 1.46(3)
C15 C17 1.51(3)
C15 C18 1.62(3)
C16 H16A 0.98
C16 H16B 0.98
C16 H16C 0.98
C17 H17A 0.9801
C17 H17B 0.9801
C17 H17C 0.9801
C18 H18A 0.98
C18 H18B 0.98
C18 H18C 0.98
C19 C20 1.54(6)
C19 H19A 1.1(12)
C19 H19B 2.6(12)
C20 O4 1.28(4)
C20 C21 1.38(4)
C21 C23 1.48(4)
C21 C22 1.60(4)
C21 C24 1.77(6)
C22 H22A 0.98
C22 H22B 0.98
C22 H22C 0.98
C23 H23A 0.9801
C23 H23B 0.9801
C23 H23C 0.9801
C24 H24A 0.9815
C24 H24B 0.9815
C24 H24C 0.9814
C25 N1 1.47(3)
C25 H25A 0.9801
C25 H25B 0.9801
C25 H25C 0.9801
C26 N1 1.37(3)
C26 H26A 0.98
C26 H26B 0.98
C26 H26C 0.98
C27 N2 1.32(3)
C27 H27A 0.98
C27 H27B 0.98
C27 H27C 0.98
C28 N2 1.62(3)
C28 H28A 0.98
C28 H28B 0.98
C28 H28C 0.98
C29 N3 1.44(3)
C29 H29A 0.9801
C29 H29B 0.9801
C29 H29C 0.9801
C30 N3 1.41(3)
C30 H30A 0.98
C30 H30B 0.98
C30 H30C 0.98
C31 N4 1.32(5)
C31 H31A 0.98
C31 H31B 0.98
C31 H31C 0.98
C32 N4 1.62(7)
C32 H32A 1.0263
C32 H32B 1.0286
C32 H32C 1.0272
C33 N5 1.40(4)
C33 H33A 0.9801
C33 H33B 0.9801
C33 H33C 0.9801
C34 N5 1.28(6)
C34 H34A 1.0592
C34 H34B 1.0588
C34 H34C 1.0512
C35 N6 1.50(3)
C35 H35A 0.9801
C35 H35B 0.9801
C35 H35C 0.9801
C36 N6 1.33(3)
C36 H36A 0.98
C36 H36B 0.98
C36 H36C 0.98
C37 N7 1.63(4)
C37 H37A 0.9802
C37 H37B 0.9801
C37 H37C 0.9801
C38 N7 1.36(5)
C38 H38A 0.9801
C38 H38B 0.9801
C38 H38C 0.9801
C39 N8 1.32(3)
C39 H39A 0.98
C39 H39B 0.98
C39 H39C 0.98
C40 N8 1.49(4)
C40 H40A 1.0314
C40 H40B 1.0246
C40 H40C 1.0308
C41 N9 1.23(4)
C41 C42 2.02(8)
C41 H41A 0.9803
C41 H41B 0.9803
C41 H41C 0.9803
C42 N9 1.36(6)
C42 H42A 1.081
C42 H42B 1.0906
C42 H42C 1.0873
Li1 O1 1.88(4)
Li1 O5 1.92(3)
Li1 O2 1.98(3)
Li1 O3 1.98(3)
Li2 O6 1.81(4)
Li2 O2 2.00(4)
Li2 O4 2.02(3)
Li2 O1 2.02(4)
Li3 O7 1.90(3)
Li3 O3 1.96(3)
Li3 O2 1.99(3)
Li3 O4 2.00(3)
Li4 O4 1.80(3)
Li4 O3 1.91(4)
Li4 O1 1.92(3)
N1 P1 1.70(2)
N2 P1 1.59(2)
N3 P1 1.67(2)
N4 P2 1.64(3)
N5 P2 1.53(3)
N6 P2 1.59(3)
N7 P3 1.61(2)
N8 P3 1.61(2)
N9 P3 1.63(2)
O5 P1 1.456(12)
O6 P2 1.434(12)
O7 P3 1.430(12)

loop_
_geom_torsion_atom_site_label_1
_geom_torsion_atom_site_label_2
_geom_torsion_atom_site_label_3
_geom_torsion_atom_site_label_4
_geom_torsion
O1 C2 C3 C4 175.(2)
C1 C2 C3 C4 -7.(4)
O1 C2 C3 C6 -64.(3)
C1 C2 C3 C6 115.(3)
O1 C2 C3 C5 52.(3)
C1 C2 C3 C5 -129.(3)
O2 C8 C9 C11 171.(4)
C7 C8 C9 C11 -31.(8)
O2 C8 C9 C10 -36.(7)
C7 C8 C9 C10 123.(5)
O2 C8 C9 C12 65.(5)
C7 C8 C9 C12 -137.(4)
O3 C14 C15 C16 42.(3)
C13 C14 C15 C16 -121.(3)
O3 C14 C15 C17 179.(2)
C13 C14 C15 C17 17.(4)
O3 C14 C15 C18 -71.(3)
C13 C14 C15 C18 127.(3)
O4 C20 C21 C23 -180.(3)
C19 C20 C21 C23 40.(6)
O4 C20 C21 C22 18.(4)
C19 C20 C21 C22 -123.(4)
O4 C20 C21 C24 -73.(3)
C19 C20 C21 C24 147.(4)
C42 C41 N9 P3 -171.(7)
C41 C42 N9 P3 172.(6)
C1 C2 O1 Li1 -146.(4)
C3 C2 O1 Li1 33.(5)
C1 C2 O1 Li4 -36.(4)
C3 C2 O1 Li4 143.(3)
C1 C2 O1 Li2 56.(4)
C3 C2 O1 Li2 -126.(3)
O5 Li1 O1 C2 -17.(4)
O2 Li1 O1 C2 -157.(3)
O3 Li1 O1 C2 110.(3)
O5 Li1 O1 Li4 -134.0(19)
O2 Li1 O1 Li4 85.8(14)
O3 Li1 O1 Li4 -7.4(14)
O5 Li1 O1 Li2 144.1(18)
O2 Li1 O1 Li2 3.9(13)
O3 Li1 O1 Li2 -89.3(14)
C9 C8 O2 Li1 10.(7)
C7 C8 O2 Li1 -145.(6)
C9 C8 O2 Li3 -122.(4)
C7 C8 O2 Li3 83.(6)
C9 C8 O2 Li2 133.(5)
C7 C8 O2 Li2 -22.(6)
C13 C14 O3 Li4 -43.(2)
C15 C14 O3 Li4 154.(2)
C13 C14 O3 Li3 -133.(3)
C15 C14 O3 Li3 64.(3)
C13 C14 O3 Li1 44.(3)
C15 C14 O3 Li1 -119.(3)
C21 C20 O4 Li4 169.(3)
C19 C20 O4 Li4 -63.(7)
C21 C20 O4 Li3 -98.(3)
C19 C20 O4 Li3 29.(7)
C21 C20 O4 Li2 69.(5)
C19 C20 O4 Li2 -164.(6)
O3 Li4 O4 C20 119.6(19)
O1 Li4 O4 C20 -139.3(19)
O3 Li4 O4 Li3 -7.6(13)
O1 Li4 O4 Li3 93.5(14)
O3 Li4 O4 Li2 -95.0(16)
O1 Li4 O4 Li2 6.1(15)
O2 Li2 O6 P2 -72.(8)
O4 Li2 O6 P2 160.(5)
O1 Li2 O6 P2 48.(8)
C27 N2 P1 O5 28.(3)
C28 N2 P1 O5 -166.(2)
C27 N2 P1 N3 150.(3)
C28 N2 P1 N3 -44.(3)
C27 N2 P1 N1 -101.(3)
C28 N2 P1 N1 66.(2)
C30 N3 P1 O5 40.(2)
C29 N3 P1 O5 -148.1(19)
C30 N3 P1 N2 -84.(2)
C29 N3 P1 N2 88.(2)
C30 N3 P1 N1 163.(2)
C29 N3 P1 N1 -25.(2)
C26 N1 P1 O5 -96.(2)
C25 N1 P1 O5 56.(2)
C26 N1 P1 N2 32.(3)
C25 N1 P1 N2 -176.(2)
C26 N1 P1 N3 145.(2)
C25 N1 P1 N3 -63.(2)
Li2 O6 P2 N5 -118.(7)
Li2 O6 P2 N6 120.(7)
Li2 O6 P2 N4 2.(7)
C34 N5 P2 O6 31.(9)
C33 N5 P2 O6 -150.(6)
C34 N5 P2 N6 156.(8)
C33 N5 P2 N6 -25.(7)
C34 N5 P2 N4 -93.(9)
C33 N5 P2 N4 86.(7)
C36 N6 P2 O6 38.(4)
C35 N6 P2 O6 -154.(2)
C36 N6 P2 N5 -87.(4)
C35 N6 P2 N5 81.(3)
C36 N6 P2 N4 160.(4)
C35 N6 P2 N4 -32.(3)
C31 N4 P2 O6 -114.(4)
C32 N4 P2 O6 48.(3)
C31 N4 P2 N5 9.(4)
C32 N4 P2 N5 171.(2)
C31 N4 P2 N6 123.(4)
C32 N4 P2 N6 -75.(2)
C41 N9 P3 O7 -158.(4)
C42 N9 P3 O7 32.(7)
C41 N9 P3 N8 -36.(4)
C42 N9 P3 N8 154.(6)
C41 N9 P3 N7 77.(4)
C42 N9 P3 N7 -92.(7)
C39 N8 P3 O7 27.(3)
C40 N8 P3 O7 -142.(4)
C39 N8 P3 N9 -92.(3)
C40 N8 P3 N9 99.(4)
C39 N8 P3 N7 150.(3)
C40 N8 P3 N7 -18.(4)
C38 N7 P3 O7 -130.(6)
C37 N7 P3 O7 28.(3)
C38 N7 P3 N9 -7.(6)
C37 N7 P3 N9 151.(2)
C38 N7 P3 N8 106.(6)
C37 N7 P3 N8 -95.(2)
